data_4308943
loop_
_publ_author_name
'Benjamin R. Dible'
'Matthew S. Sigman'
'Atta M. Arif'

_publ_contact_author_address
;Department of Chemistry
University of Utah
315 South 1400 East
Salt Lake City, Utah 84112-8500
;
_publ_contact_author_email sigman@chem.utah.edu
_publ_contact_author_name 'Matthew S. Sigman'
_publ_contact_author_phone 801-585-0774
_publ_section_title
;
Oxygen-Induced Ligand Dehydrogenation of a Planar Bis-\m-Chloronickel(I)
Dimer Featuring an NHC Ligand
;
_journal_name_full 'Inorganic Chemistry'
_journal_page_first 3774
_journal_page_last 3776
_journal_paper_doi 10.1021/ic050445u
_journal_volume 44
_journal_year 2005
_chemical_formula_sum 'C33 H58 Cl2 N4 Ni2 O2'
_chemical_formula_weight 731.15
_chemical_name_systematic
; 
 ? 
;
_space_group_IT_number 14
_symmetry_cell_setting monoclinic
_symmetry_space_group_name_Hall '-P 2yn'
_symmetry_space_group_name_H-M 'P 1 21/n 1'
_atom_sites_solution_hydrogens geom
_atom_sites_solution_primary direct
_atom_sites_solution_secondary difmap
_audit_creation_method SHELXL-97
_cell_angle_alpha 90.00
_cell_angle_beta 94.1360(7)
_cell_angle_gamma 90.00
_cell_formula_units_Z 8
_cell_length_a 20.2751(3)
_cell_length_b 17.5959(2)
_cell_length_c 21.3441(3)
_cell_measurement_reflns_used 15130
_cell_measurement_temperature 150(1)
_cell_measurement_theta_max 27.485
_cell_measurement_theta_min 1.018
_cell_volume 7594.86(18)
_computing_cell_refinement DENZO-SMN
_computing_data_collection 'Nonius COLLECT'
_computing_data_reduction DENZO-SMN
_computing_molecular_graphics 'WinGX, Ortep3'
_computing_structure_refinement 'SHELXL-97 (Sheldrick, 1997)'
_computing_structure_solution SIR97
_diffrn_ambient_temperature 150(1)
_diffrn_measured_fraction_theta_full 0.996
_diffrn_measured_fraction_theta_max 0.996
_diffrn_measurement_device_type 'Nonius KappaCCD Diffractometer'
_diffrn_measurement_method 'Phi plus Omega scan'
_diffrn_radiation_monochromator graphite
_diffrn_radiation_source 'fine-focus sealed tube'
_diffrn_radiation_type MoK\a
_diffrn_radiation_wavelength 0.71073
_diffrn_reflns_av_R_equivalents 0.0281
_diffrn_reflns_av_sigmaI/netI 0.0495
_diffrn_reflns_limit_h_max 26
_diffrn_reflns_limit_h_min -26
_diffrn_reflns_limit_k_max 22
_diffrn_reflns_limit_k_min -21
_diffrn_reflns_limit_l_max 27
_diffrn_reflns_limit_l_min -27
_diffrn_reflns_number 30589
_diffrn_reflns_theta_full 27.47
_diffrn_reflns_theta_max 27.47
_diffrn_reflns_theta_min 1.85
_exptl_absorpt_coefficient_mu 1.164
_exptl_absorpt_correction_T_max 0.8924
_exptl_absorpt_correction_T_min 0.6860
_exptl_absorpt_correction_type multi-scan
_exptl_absorpt_process_details 'DENZO-SMN (Otwinowski & Minor, 1997)'
_exptl_crystal_colour purple
_exptl_crystal_density_diffrn 1.279
_exptl_crystal_density_method 'not measured'
_exptl_crystal_description plate
_exptl_crystal_F_000 3120
_exptl_crystal_size_max 0.35
_exptl_crystal_size_mid 0.25
_exptl_crystal_size_min 0.10
_refine_diff_density_max 1.043
_refine_diff_density_min -0.580
_refine_diff_density_rms 0.071
_refine_ls_extinction_method none
_refine_ls_goodness_of_fit_ref 1.019
_refine_ls_hydrogen_treatment mixed
_refine_ls_matrix_type full
_refine_ls_number_parameters 803
_refine_ls_number_reflns 17345
_refine_ls_number_restraints 45
_refine_ls_restrained_S_all 1.022
_refine_ls_R_factor_all 0.0689
_refine_ls_R_factor_gt 0.0405
_refine_ls_shift/su_max 0.002
_refine_ls_shift/su_mean 0.000
_refine_ls_structure_factor_coef Fsqd
_refine_ls_weighting_details 'calc w=1/[\s^2^(Fo^2^)+(0.0384P)^2^+6.2993P] where P=(Fo^2^+2Fc^2^)/3'
_refine_ls_weighting_scheme calc
_refine_ls_wR_factor_gt 0.0868
_refine_ls_wR_factor_ref 0.0996
_reflns_number_gt 12722
_reflns_number_total 17345
_reflns_threshold_expression >2sigma(I)
_cod_data_source_file ic050445usi20050420_115959_1.cif
_cod_data_source_block mss020
_cod_depositor_comments
;
The following automatic conversions were performed:
'_exptl_absorpt_correction_type' value 'Multi-scan' changed to
'multi-scan' according to
'/home/saulius/struct/CIF-dictionaries/cif_core.dic' dictionary named
'cif_core.dic' version 2.4.1 from 2010-06-29.

Automatic conversion script
Id: cif_fix_enum 1527 2010-12-29 10:47:43Z saulius 
;
_cod_database_code 4308943

loop_
_symmetry_equiv_pos_as_xyz
'x, y, z'
'-x+1/2, y+1/2, -z+1/2'
'-x, -y, -z'
'x-1/2, -y-1/2, z-1/2'

loop_
_atom_site_label
_atom_site_type_symbol
_atom_site_fract_x
_atom_site_fract_y
_atom_site_fract_z
_atom_site_U_iso_or_equiv
_atom_site_adp_type
_atom_site_occupancy
_atom_site_symmetry_multiplicity
_atom_site_calc_flag
_atom_site_refinement_flags
_atom_site_disorder_assembly
_atom_site_disorder_group
Ni1 Ni 0.108936(15) 0.235575(16) 0.123025(14) 0.02117(7) Uani 1 1 d . . .
Ni2 Ni 0.178906(15) 0.094618(16) 0.131979(14) 0.02189(8) Uani 1 1 d . . .
Ni3 Ni 0.566851(16) 0.213380(16) 0.186053(15) 0.02428(8) Uani 1 1 d . A .
Ni4 Ni 0.628055(15) 0.065627(16) 0.177671(14) 0.02140(7) Uani 1 1 d . A .
Cl1 Cl 0.00291(3) 0.26241(4) 0.12025(3) 0.03432(15) Uani 1 1 d . . .
Cl2 Cl 0.27365(3) 0.06372(4) 0.18062(3) 0.03392(15) Uani 1 1 d . . .
Cl3 Cl 0.47315(4) 0.25167(4) 0.22060(4) 0.03949(17) Uani 1 1 d . . .
Cl4 Cl 0.73125(3) 0.02920(4) 0.17392(3) 0.03575(15) Uani 1 1 d . . .
O1 O 0.19665(8) 0.20110(9) 0.12552(8) 0.0266(4) Uani 1 1 d . . .
O1A O 0.54442(8) 0.10866(9) 0.18030(9) 0.0331(4) Uani 1 1 d . . .
O2 O 0.09903(8) 0.13290(9) 0.09556(9) 0.0300(4) Uani 1 1 d . . .
O2A O 0.64647(8) 0.17030(9) 0.16190(9) 0.0300(4) Uani 1 1 d . . .
N1 N 0.14060(10) 0.36927(10) 0.20281(9) 0.0228(4) Uani 1 1 d . . .
N1A N 0.58971(11) 0.36868(11) 0.14380(10) 0.0285(5) Uani 1 1 d . A .
N2 N 0.13859(10) 0.39428(11) 0.10344(10) 0.0261(4) Uani 1 1 d . . .
N2A N 0.63463(11) 0.34812(11) 0.23715(10) 0.0319(5) Uani 1 1 d . A .
N3 N 0.12297(10) -0.04805(11) 0.17544(10) 0.0255(4) Uani 1 1 d . . .
N3A N 0.59281(10) -0.09323(11) 0.15211(9) 0.0225(4) Uani 1 1 d . A .
N4 N 0.16389(10) -0.06030(11) 0.08517(10) 0.0260(4) Uani 1 1 d . . .
N4A N 0.60075(10) -0.06985(11) 0.25163(9) 0.0250(4) Uani 1 1 d . A .
C1 C 0.13008(12) 0.33677(13) 0.14494(11) 0.0231(5) Uani 1 1 d . . .
C1A C 0.59791(13) 0.31385(13) 0.18902(12) 0.0277(5) Uani 1 1 d . . .
C2 C 0.15520(13) 0.44586(14) 0.19700(13) 0.0309(6) Uani 1 1 d . . .
H2 H 0.1648 0.4807 0.2304 0.037 Uiso 1 1 calc R . .
C2A C 0.62172(14) 0.43516(15) 0.16403(14) 0.0359(6) Uani 1 1 d . . .
H2A H 0.6235 0.4812 0.1410 0.043 Uiso 1 1 calc R A .
C3 C 0.15335(14) 0.46150(14) 0.13571(13) 0.0336(6) Uani 1 1 d . . .
H3 H 0.1608 0.5097 0.1175 0.040 Uiso 1 1 calc R . .
C3A C 0.64933(14) 0.42256(14) 0.22130(14) 0.0360(6) Uani 1 1 d . A .
H3A H 0.6745 0.4579 0.2468 0.043 Uiso 1 1 calc R . .
C4 C 0.14324(12) 0.33305(14) 0.26654(11) 0.0254(5) Uani 1 1 d . . .
C4A C 0.55276(14) 0.36504(15) 0.08069(13) 0.0339(6) Uani 1 1 d . . .
C5 C 0.21515(13) 0.33551(15) 0.29378(13) 0.0323(6) Uani 1 1 d . . .
H5A H 0.2433 0.3089 0.2655 0.048 Uiso 1 1 calc R . .
H5B H 0.2186 0.3107 0.3350 0.048 Uiso 1 1 calc R . .
H5C H 0.2296 0.3885 0.2983 0.048 Uiso 1 1 calc R . .
C5A C 0.5251(2) 0.28655(17) 0.06545(15) 0.0571(10) Uani 1 1 d . A .
H5A1 H 0.5614 0.2496 0.0669 0.086 Uiso 1 1 calc R . .
H5A2 H 0.5025 0.2868 0.0233 0.086 Uiso 1 1 calc R . .
H5A3 H 0.4937 0.2725 0.0963 0.086 Uiso 1 1 calc R . .
C6 C 0.11908(16) 0.25133(15) 0.26266(13) 0.0381(7) Uani 1 1 d . . .
H6A H 0.0738 0.2500 0.2431 0.057 Uiso 1 1 calc R . .
H6B H 0.1197 0.2298 0.3050 0.057 Uiso 1 1 calc R . .
H6C H 0.1481 0.2215 0.2373 0.057 Uiso 1 1 calc R . .
C6A C 0.59973(19) 0.3883(2) 0.03161(16) 0.0646(10) Uani 1 1 d . A .
H6A1 H 0.6139 0.4409 0.0391 0.097 Uiso 1 1 calc R . .
H6A2 H 0.5770 0.3841 -0.0104 0.097 Uiso 1 1 calc R . .
H6A3 H 0.6384 0.3548 0.0345 0.097 Uiso 1 1 calc R . .
C7 C 0.09972(14) 0.37945(16) 0.30775(13) 0.0360(6) Uani 1 1 d . . .
H7A H 0.1180 0.4308 0.3133 0.054 Uiso 1 1 calc R . .
H7B H 0.0984 0.3548 0.3488 0.054 Uiso 1 1 calc R . .
H7C H 0.0548 0.3826 0.2875 0.054 Uiso 1 1 calc R . .
C7A C 0.49517(18) 0.4210(2) 0.08075(17) 0.0584(10) Uani 1 1 d . A .
H7A1 H 0.4656 0.4061 0.1129 0.088 Uiso 1 1 calc R . .
H7A2 H 0.4707 0.4207 0.0394 0.088 Uiso 1 1 calc R . .
H7A3 H 0.5123 0.4722 0.0899 0.088 Uiso 1 1 calc R . .
C8 C 0.13250(14) 0.39385(14) 0.03338(12) 0.0310(6) Uani 1 1 d . . .
C8A C 0.65973(15) 0.31704(15) 0.30010(13) 0.0387(7) Uani 1 1 d . . .
C9 C 0.12466(16) 0.31420(15) 0.00629(12) 0.0380(7) Uani 1 1 d . . .
H9A H 0.1621 0.2827 0.0222 0.057 Uiso 1 1 calc R . .
H9B H 0.1235 0.3167 -0.0396 0.057 Uiso 1 1 calc R . .
H9C H 0.0834 0.2919 0.0189 0.057 Uiso 1 1 calc R . .
C9A C 0.63936(17) 0.23488(16) 0.30816(14) 0.0451(8) Uani 1 1 d . A .
H9A1 H 0.5910 0.2315 0.3063 0.068 Uiso 1 1 calc R . .
H9A2 H 0.6579 0.2160 0.3489 0.068 Uiso 1 1 calc R . .
H9A3 H 0.6560 0.2041 0.2745 0.068 Uiso 1 1 calc R . .
C10 C 0.19598(16) 0.42883(19) 0.01096(15) 0.0462(8) Uani 1 1 d . . .
H10A H 0.1998 0.4817 0.0252 0.069 Uiso 1 1 calc R . .
H10B H 0.1944 0.4273 -0.0350 0.069 Uiso 1 1 calc R . .
H10C H 0.2343 0.3999 0.0284 0.069 Uiso 1 1 calc R . .
C10A C 0.73554(16) 0.32051(18) 0.30397(18) 0.0550(9) Uani 1 1 d . A .
H10D H 0.7521 0.2896 0.2703 0.082 Uiso 1 1 calc R . .
H10E H 0.7532 0.3008 0.3447 0.082 Uiso 1 1 calc R . .
H10F H 0.7498 0.3733 0.2993 0.082 Uiso 1 1 calc R . .
C11 C 0.07236(16) 0.44186(17) 0.01264(14) 0.0442(7) Uani 1 1 d . . .
H11A H 0.0327 0.4192 0.0286 0.066 Uiso 1 1 calc R . .
H11B H 0.0673 0.4437 -0.0333 0.066 Uiso 1 1 calc R . .
H11C H 0.0783 0.4935 0.0293 0.066 Uiso 1 1 calc R . .
C11A C 0.63260(19) 0.36688(19) 0.35037(15) 0.0550(9) Uani 1 1 d . A .
H11D H 0.6469 0.4195 0.3448 0.083 Uiso 1 1 calc R . .
H11E H 0.6492 0.3487 0.3920 0.083 Uiso 1 1 calc R . .
H11F H 0.5842 0.3646 0.3468 0.083 Uiso 1 1 calc R . .
C12 C 0.15400(12) -0.00837(14) 0.13101(12) 0.0251(5) Uani 1 1 d . . .
C12A C 0.60437(12) -0.03592(13) 0.19473(11) 0.0221(5) Uani 1 1 d . . .
C13 C 0.11447(13) -0.12337(14) 0.15730(13) 0.0300(6) Uani 1 1 d . . .
H13 H 0.0943 -0.1623 0.1802 0.036 Uiso 1 1 calc R . .
C13A C 0.58270(13) -0.16129(13) 0.18274(12) 0.0289(6) Uani 1 1 d . . .
H13A H 0.5742 -0.2093 0.1634 0.035 Uiso 1 1 calc R A .
C14 C 0.14000(13) -0.13090(14) 0.10149(13) 0.0300(6) Uani 1 1 d . . .
H14 H 0.1415 -0.1763 0.0775 0.036 Uiso 1 1 calc R . .
C14A C 0.58706(13) -0.14717(13) 0.24421(12) 0.0299(6) Uani 1 1 d . A .
H14A H 0.5818 -0.1830 0.2768 0.036 Uiso 1 1 calc R . .
C15 C 0.10059(13) -0.02179(14) 0.23706(12) 0.0279(5) Uani 1 1 d . . .
C15A C 0.58707(13) -0.09022(14) 0.08163(11) 0.0263(5) Uani 1 1 d . . .
C16 C 0.11064(15) 0.06323(14) 0.24642(13) 0.0372(7) Uani 1 1 d . . .
H16A H 0.1577 0.0754 0.2451 0.056 Uiso 1 1 calc R . .
H16B H 0.0956 0.0782 0.2872 0.056 Uiso 1 1 calc R . .
H16C H 0.0852 0.0908 0.2129 0.056 Uiso 1 1 calc R . .
C16A C 0.63913(16) -0.14301(17) 0.05732(14) 0.0433(7) Uani 1 1 d . A .
H16D H 0.6833 -0.1257 0.0728 0.065 Uiso 1 1 calc R . .
H16E H 0.6357 -0.1424 0.0113 0.065 Uiso 1 1 calc R . .
H16F H 0.6319 -0.1948 0.0722 0.065 Uiso 1 1 calc R . .
C17 C 0.14112(14) -0.06482(16) 0.28884(13) 0.0367(6) Uani 1 1 d . . .
H17A H 0.1334 -0.1195 0.2838 0.055 Uiso 1 1 calc R . .
H17B H 0.1277 -0.0486 0.3300 0.055 Uiso 1 1 calc R . .
H17C H 0.1882 -0.0539 0.2860 0.055 Uiso 1 1 calc R . .
C17A C 0.51734(14) -0.11661(17) 0.05997(13) 0.0401(7) Uani 1 1 d . A .
H17D H 0.5111 -0.1691 0.0737 0.060 Uiso 1 1 calc R . .
H17E H 0.5114 -0.1140 0.0140 0.060 Uiso 1 1 calc R . .
H17F H 0.4849 -0.0836 0.0783 0.060 Uiso 1 1 calc R . .
C18 C 0.02687(13) -0.03985(15) 0.23792(14) 0.0337(6) Uani 1 1 d . . .
H18A H 0.0028 -0.0161 0.2015 0.051 Uiso 1 1 calc R . .
H18B H 0.0102 -0.0199 0.2766 0.051 Uiso 1 1 calc R . .
H18C H 0.0204 -0.0950 0.2361 0.051 Uiso 1 1 calc R . .
C18A C 0.59832(14) -0.01049(14) 0.05696(12) 0.0305(6) Uani 1 1 d . A .
H18D H 0.5656 0.0242 0.0729 0.046 Uiso 1 1 calc R . .
H18E H 0.5937 -0.0109 0.0109 0.046 Uiso 1 1 calc R . .
H18F H 0.6429 0.0066 0.0712 0.046 Uiso 1 1 calc R . .
C19 C 0.20068(13) -0.05112(14) 0.02668(12) 0.0294(6) Uani 1 1 d . . .
C19A C 0.60384(15) -0.03454(15) 0.31586(12) 0.0346(6) Uani 1 1 d . . .
C20 C 0.21339(17) 0.03183(16) 0.01208(14) 0.0448(8) Uani 1 1 d . . .
H20A H 0.1715 0.0597 0.0096 0.067 Uiso 1 1 calc R . .
H20B H 0.2335 0.0356 -0.0282 0.067 Uiso 1 1 calc R . .
H20C H 0.2434 0.0536 0.0454 0.067 Uiso 1 1 calc R . .
C20A C 0.6457(2) -0.08414(19) 0.36067(15) 0.0607(10) Uani 1 1 d . A .
H20D H 0.6903 -0.0886 0.3460 0.091 Uiso 1 1 calc R . .
H20E H 0.6257 -0.1347 0.3624 0.091 Uiso 1 1 calc R . .
H20F H 0.6484 -0.0613 0.4026 0.091 Uiso 1 1 calc R . .
C21 C 0.26696(15) -0.09168(18) 0.03892(15) 0.0454(7) Uani 1 1 d . . .
H21A H 0.2918 -0.0682 0.0750 0.068 Uiso 1 1 calc R . .
H21B H 0.2924 -0.0874 0.0017 0.068 Uiso 1 1 calc R . .
H21C H 0.2592 -0.1454 0.0479 0.068 Uiso 1 1 calc R . .
C21A C 0.53227(18) -0.0334(2) 0.33650(15) 0.0548(9) Uani 1 1 d . A .
H21D H 0.5322 -0.0124 0.3790 0.082 Uiso 1 1 calc R . .
H21E H 0.5147 -0.0853 0.3362 0.082 Uiso 1 1 calc R . .
H21F H 0.5046 -0.0017 0.3074 0.082 Uiso 1 1 calc R . .
C22 C 0.15956(17) -0.0861(2) -0.02837(14) 0.0525(9) Uani 1 1 d . . .
H22A H 0.1524 -0.1401 -0.0201 0.079 Uiso 1 1 calc R . .
H22B H 0.1830 -0.0806 -0.0667 0.079 Uiso 1 1 calc R . .
H22C H 0.1168 -0.0601 -0.0338 0.079 Uiso 1 1 calc R . .
C22A C 0.63045(19) 0.04487(17) 0.31509(14) 0.0538(9) Uani 1 1 d . A .
H22D H 0.6760 0.0439 0.3026 0.081 Uiso 1 1 calc R . .
H22E H 0.6297 0.0671 0.3571 0.081 Uiso 1 1 calc R . .
H22F H 0.6030 0.0756 0.2850 0.081 Uiso 1 1 calc R . .
C23 C 0.25668(12) 0.24024(13) 0.14114(12) 0.0261(5) Uani 1 1 d . . .
H23A H 0.2780 0.2190 0.1805 0.031 Uiso 1 1 calc R . .
H23B H 0.2472 0.2946 0.1484 0.031 Uiso 1 1 calc R . .
C23A C 0.48182(12) 0.07421(14) 0.18239(12) 0.0270(5) Uani 1 1 d . . .
H23C H 0.4593 0.0949 0.2183 0.032 Uiso 1 1 calc R . .
H23D H 0.4874 0.0188 0.1889 0.032 Uiso 1 1 calc R . .
C24 C 0.30296(15) 0.23335(17) 0.08972(15) 0.0435(7) Uani 1 1 d . . .
H24A H 0.3142 0.1797 0.0839 0.065 Uiso 1 1 calc R . .
H24B H 0.3434 0.2623 0.1011 0.065 Uiso 1 1 calc R . .
H24C H 0.2816 0.2535 0.0506 0.065 Uiso 1 1 calc R . .
C24A C 0.43970(13) 0.08832(17) 0.12229(13) 0.0376(6) Uani 1 1 d . . .
H24D H 0.4346 0.1432 0.1156 0.056 Uiso 1 1 calc R . .
H24E H 0.3961 0.0651 0.1253 0.056 Uiso 1 1 calc R . .
H24F H 0.4611 0.0658 0.0869 0.056 Uiso 1 1 calc R . .
C25 C 0.04122(13) 0.09435(14) 0.07156(13) 0.0308(6) Uani 1 1 d . . .
H25A H 0.0040 0.1075 0.0971 0.037 Uiso 1 1 calc R . .
H25B H 0.0485 0.0388 0.0747 0.037 Uiso 1 1 calc R . .
C26 C 0.02379(15) 0.11560(18) 0.00384(14) 0.0452(7) Uani 1 1 d . . .
H26A H 0.0116 0.1695 0.0013 0.068 Uiso 1 1 calc R . .
H26B H -0.0136 0.0846 -0.0129 0.068 Uiso 1 1 calc R . .
H26C H 0.0620 0.1065 -0.0208 0.068 Uiso 1 1 calc R . .
C25A C 0.6832(2) 0.1915(2) 0.1127(2) 0.0373(14) Uani 0.663(8) 1 d P A 1
H25C H 0.6530 0.2130 0.0788 0.045 Uiso 0.663(8) 1 calc PR A 1
H25D H 0.7038 0.1455 0.0958 0.045 Uiso 0.663(8) 1 calc PR A 1
C26A C 0.7371(3) 0.2492(3) 0.1303(3) 0.0563(16) Uiso 0.663(8) 1 d P A 1
H26D H 0.7608 0.2614 0.0932 0.084 Uiso 0.663(8) 1 calc PR A 1
H26E H 0.7680 0.2278 0.1631 0.084 Uiso 0.663(8) 1 calc PR A 1
H26F H 0.7171 0.2955 0.1461 0.084 Uiso 0.663(8) 1 calc PR A 1
C25B C 0.7094(5) 0.2060(5) 0.1573(5) 0.045(3) Uiso 0.337(8) 1 d P A 2
H25E H 0.7441 0.1676 0.1680 0.054 Uiso 0.337(8) 1 calc PR A 2
H25F H 0.7141 0.2462 0.1897 0.054 Uiso 0.337(8) 1 calc PR A 2
C26B C 0.7233(7) 0.2405(8) 0.0962(7) 0.071(4) Uiso 0.337(8) 1 d P A 2
H26G H 0.7679 0.2623 0.0993 0.107 Uiso 0.337(8) 1 calc PR A 2
H26H H 0.6909 0.2807 0.0856 0.107 Uiso 0.337(8) 1 calc PR A 2
H26I H 0.7202 0.2015 0.0634 0.107 Uiso 0.337(8) 1 calc PR A 2
C27 C 0.60390(18) 0.62826(19) 0.28565(16) 0.0547(9) Uani 1 1 d D . .
H27A H 0.6050 0.5750 0.2992 0.082 Uiso 1 1 calc R . .
H27B H 0.5619 0.6513 0.2956 0.082 Uiso 1 1 calc R . .
H27C H 0.6406 0.6559 0.3076 0.082 Uiso 1 1 calc R . .
C28 C 0.61012(14) 0.63214(15) 0.21709(15) 0.0395(7) Uani 1 1 d D . .
C29 C 0.55382(17) 0.63689(17) 0.17454(18) 0.0531(9) Uani 1 1 d D . .
H29 H 0.5109 0.6383 0.1896 0.064 Uiso 1 1 calc R . .
C30 C 0.5616(2) 0.63948(18) 0.10982(19) 0.0635(11) Uani 1 1 d D . .
H30 H 0.5235 0.6426 0.0813 0.076 Uiso 1 1 calc R . .
C31 C 0.6222(2) 0.63758(19) 0.08693(18) 0.0694(12) Uani 1 1 d D . .
H31 H 0.6266 0.6391 0.0429 0.083 Uiso 1 1 calc R . .
C32 C 0.6767(2) 0.63351(19) 0.12768(17) 0.0577(9) Uani 1 1 d D . .
H32 H 0.7193 0.6327 0.1119 0.069 Uiso 1 1 calc R . .
C33 C 0.67097(15) 0.63049(16) 0.19183(14) 0.0402(7) Uani 1 1 d D . .
H33 H 0.7099 0.6272 0.2192 0.048 Uiso 1 1 calc R . .
C34 C 0.4672(3) 0.1826(4) 0.3900(4) 0.073(2) Uiso 0.583(6) 1 d PD B 1
H34A H 0.4729 0.1984 0.3467 0.109 Uiso 0.583(6) 1 calc PR B 1
H34B H 0.4912 0.1351 0.3989 0.109 Uiso 0.583(6) 1 calc PR B 1
H34C H 0.4845 0.2222 0.4190 0.109 Uiso 0.583(6) 1 calc PR B 1
C35 C 0.3960(3) 0.1708(3) 0.3981(3) 0.0460(15) Uiso 0.583(6) 1 d PD B 1
C36 C 0.3575(3) 0.1636(3) 0.3416(2) 0.0304(12) Uiso 0.583(6) 1 d PD B 1
H36 H 0.3758 0.1662 0.3019 0.036 Uiso 0.583(6) 1 calc PR B 1
C37 C 0.2877(3) 0.1518(3) 0.3477(2) 0.0409(14) Uiso 0.583(6) 1 d PD B 1
H37 H 0.2594 0.1463 0.3105 0.049 Uiso 0.583(6) 1 calc PR B 1
C38 C 0.2607(5) 0.1482(5) 0.4031(4) 0.073(2) Uiso 0.583(6) 1 d PD B 1
H38 H 0.2145 0.1405 0.4043 0.088 Uiso 0.583(6) 1 calc PR B 1
C39 C 0.2989(4) 0.1556(4) 0.4572(3) 0.0625(19) Uiso 0.583(6) 1 d PD B 1
H39 H 0.2794 0.1530 0.4963 0.075 Uiso 0.583(6) 1 calc PR B 1
C40 C 0.3666(4) 0.1671(3) 0.4560(3) 0.0476(15) Uiso 0.583(6) 1 d PD B 1
H40 H 0.3932 0.1723 0.4943 0.057 Uiso 0.583(6) 1 calc PR B 1
C34A C 0.2224(5) 0.1400(8) 0.4101(6) 0.097(4) Uiso 0.417(6) 1 d PD B 2
H34D H 0.2163 0.0934 0.4342 0.145 Uiso 0.417(6) 1 calc PR B 2
H34E H 0.2022 0.1337 0.3673 0.145 Uiso 0.417(6) 1 calc PR B 2
H34F H 0.2014 0.1826 0.4305 0.145 Uiso 0.417(6) 1 calc PR B 2
C35A C 0.2939(4) 0.1555(5) 0.4077(4) 0.046(2) Uiso 0.417(6) 1 d PD B 2
C36A C 0.3287(4) 0.1595(4) 0.3517(3) 0.0326(17) Uiso 0.417(6) 1 d PD B 2
H36A H 0.3067 0.1549 0.3111 0.039 Uiso 0.417(6) 1 calc PR B 2
C37A C 0.3994(5) 0.1711(6) 0.3607(5) 0.069(3) Uiso 0.417(6) 1 d PD B 2
H37A H 0.4238 0.1715 0.3243 0.083 Uiso 0.417(6) 1 calc PR B 2
C38A C 0.4322(6) 0.1809(6) 0.4147(5) 0.079(3) Uiso 0.417(6) 1 d PD B 2
H38A H 0.4783 0.1911 0.4179 0.094 Uiso 0.417(6) 1 calc PR B 2
C39A C 0.3994(5) 0.1762(5) 0.4626(4) 0.057(3) Uiso 0.417(6) 1 d PD B 2
H39A H 0.4233 0.1818 0.5022 0.068 Uiso 0.417(6) 1 calc PR B 2
C40A C 0.3323(4) 0.1637(4) 0.4632(3) 0.0279(16) Uiso 0.417(6) 1 d PD B 2
H40A H 0.3124 0.1608 0.5021 0.033 Uiso 0.417(6) 1 calc PR B 2

loop_
_atom_site_aniso_label
_atom_site_aniso_U_11
_atom_site_aniso_U_22
_atom_site_aniso_U_33
_atom_site_aniso_U_23
_atom_site_aniso_U_13
_atom_site_aniso_U_12
Ni1 0.02230(16) 0.01580(15) 0.02497(16) -0.00146(12) -0.00141(12) 0.00034(12)
Ni2 0.02217(16) 0.01547(15) 0.02790(17) 0.00153(12) 0.00090(12) -0.00004(12)
Ni3 0.02834(17) 0.01522(15) 0.02861(17) -0.00085(12) -0.00249(13) -0.00131(12)
Ni4 0.02301(16) 0.01580(15) 0.02507(16) 0.00101(12) -0.00047(12) -0.00035(12)
Cl1 0.0246(3) 0.0314(3) 0.0465(4) -0.0090(3) -0.0007(3) 0.0037(3)
Cl2 0.0283(3) 0.0291(3) 0.0432(4) 0.0096(3) -0.0056(3) 0.0020(3)
Cl3 0.0409(4) 0.0263(3) 0.0525(4) -0.0077(3) 0.0115(3) 0.0025(3)
Cl4 0.0250(3) 0.0321(3) 0.0497(4) 0.0026(3) -0.0002(3) 0.0036(3)
O1 0.0211(9) 0.0171(8) 0.0411(10) -0.0001(7) -0.0013(7) -0.0015(7)
O1A 0.0222(9) 0.0163(8) 0.0601(13) -0.0025(8) -0.0023(8) -0.0015(7)
O2 0.0262(9) 0.0178(8) 0.0445(11) -0.0045(7) -0.0083(8) -0.0009(7)
O2A 0.0289(10) 0.0203(9) 0.0410(11) 0.0032(7) 0.0044(8) -0.0030(7)
N1 0.0255(11) 0.0174(9) 0.0251(11) -0.0009(8) -0.0014(8) -0.0009(8)
N1A 0.0365(12) 0.0175(10) 0.0307(12) 0.0017(8) -0.0025(10) -0.0029(9)
N2 0.0341(12) 0.0175(10) 0.0262(11) 0.0010(8) -0.0019(9) -0.0002(9)
N2A 0.0386(13) 0.0194(10) 0.0363(13) 0.0009(9) -0.0079(10) -0.0035(9)
N3 0.0291(11) 0.0179(10) 0.0300(11) 0.0013(8) 0.0061(9) -0.0025(8)
N3A 0.0274(11) 0.0177(10) 0.0222(10) -0.0008(8) 0.0012(8) 0.0010(8)
N4 0.0310(11) 0.0189(10) 0.0280(11) -0.0007(8) 0.0013(9) 0.0000(8)
N4A 0.0329(11) 0.0206(10) 0.0213(10) 0.0007(8) 0.0001(9) -0.0030(8)
C1 0.0215(12) 0.0205(12) 0.0272(13) -0.0001(10) 0.0009(10) 0.0009(9)
C1A 0.0329(14) 0.0199(12) 0.0296(14) -0.0007(10) -0.0032(11) 0.0013(10)
C2 0.0391(15) 0.0181(12) 0.0343(15) -0.0033(10) -0.0050(12) -0.0036(11)
C2A 0.0421(16) 0.0201(13) 0.0448(17) 0.0049(11) -0.0020(13) -0.0052(11)
C3 0.0449(16) 0.0176(12) 0.0372(15) 0.0006(11) -0.0048(13) -0.0021(11)
C3A 0.0432(16) 0.0177(12) 0.0453(17) -0.0009(11) -0.0078(13) -0.0080(11)
C4 0.0278(13) 0.0243(12) 0.0241(13) -0.0018(10) 0.0007(10) -0.0012(10)
C4A 0.0438(16) 0.0273(14) 0.0297(14) 0.0036(11) -0.0036(12) 0.0000(12)
C5 0.0308(14) 0.0350(14) 0.0305(14) -0.0005(11) -0.0012(11) 0.0046(11)
C5A 0.100(3) 0.0302(16) 0.0365(17) -0.0004(13) -0.0256(18) -0.0076(17)
C6 0.0593(19) 0.0277(14) 0.0270(14) 0.0030(11) 0.0010(13) -0.0106(13)
C6A 0.063(2) 0.090(3) 0.0408(19) 0.0137(19) 0.0034(17) -0.016(2)
C7 0.0346(15) 0.0394(16) 0.0343(15) -0.0052(12) 0.0054(12) 0.0017(12)
C7A 0.058(2) 0.056(2) 0.057(2) -0.0171(17) -0.0230(17) 0.0176(17)
C8 0.0431(16) 0.0263(13) 0.0234(13) 0.0039(10) 0.0011(11) 0.0032(11)
C8A 0.0548(19) 0.0243(13) 0.0344(15) -0.0003(11) -0.0140(13) -0.0021(13)
C9 0.0602(19) 0.0297(14) 0.0239(14) -0.0007(11) 0.0002(13) 0.0044(13)
C9A 0.062(2) 0.0348(16) 0.0359(16) 0.0057(13) -0.0121(15) -0.0111(14)
C10 0.0507(19) 0.0502(19) 0.0390(17) 0.0077(14) 0.0129(14) -0.0056(15)
C10A 0.049(2) 0.0381(17) 0.073(2) 0.0077(16) -0.0243(18) 0.0016(15)
C11 0.0553(19) 0.0440(17) 0.0318(15) 0.0034(13) -0.0076(14) 0.0151(15)
C11A 0.077(3) 0.050(2) 0.0364(18) -0.0014(14) -0.0078(17) 0.0090(18)
C12 0.0228(12) 0.0233(12) 0.0291(13) 0.0005(10) 0.0010(10) 0.0013(10)
C12A 0.0233(12) 0.0200(11) 0.0230(12) -0.0008(9) 0.0004(10) 0.0024(9)
C13 0.0349(15) 0.0172(12) 0.0381(15) 0.0008(10) 0.0041(12) -0.0051(10)
C13A 0.0387(15) 0.0144(11) 0.0337(14) 0.0011(10) 0.0026(12) -0.0031(10)
C14 0.0357(15) 0.0186(12) 0.0353(15) -0.0013(10) 0.0007(12) -0.0032(10)
C14A 0.0421(16) 0.0177(12) 0.0296(14) 0.0050(10) 0.0007(12) -0.0019(11)
C15 0.0307(14) 0.0246(13) 0.0292(13) 0.0007(10) 0.0074(11) -0.0014(10)
C15A 0.0312(14) 0.0250(13) 0.0227(12) -0.0018(10) 0.0030(10) 0.0002(10)
C16 0.0526(18) 0.0242(14) 0.0371(16) -0.0054(11) 0.0180(14) -0.0069(12)
C16A 0.061(2) 0.0365(16) 0.0345(16) -0.0032(12) 0.0167(14) 0.0123(14)
C17 0.0370(16) 0.0390(16) 0.0345(15) 0.0035(12) 0.0050(12) 0.0014(12)
C17A 0.0426(17) 0.0481(17) 0.0286(15) 0.0019(12) -0.0045(12) -0.0144(14)
C18 0.0287(14) 0.0300(14) 0.0434(16) 0.0026(12) 0.0084(12) 0.0005(11)
C18A 0.0416(16) 0.0274(13) 0.0223(13) 0.0016(10) 0.0021(11) -0.0011(11)
C19 0.0333(14) 0.0275(13) 0.0278(13) -0.0004(10) 0.0052(11) 0.0000(11)
C19A 0.0523(18) 0.0279(14) 0.0228(13) -0.0013(11) -0.0031(12) -0.0032(12)
C20 0.064(2) 0.0334(16) 0.0402(17) 0.0069(13) 0.0229(15) 0.0059(14)
C20A 0.094(3) 0.0449(19) 0.0382(18) 0.0016(15) -0.0260(18) 0.0049(19)
C21 0.0420(17) 0.0494(18) 0.0463(18) 0.0087(14) 0.0142(14) 0.0106(14)
C21A 0.069(2) 0.056(2) 0.0410(18) -0.0143(15) 0.0131(17) -0.0113(18)
C22 0.056(2) 0.069(2) 0.0324(16) -0.0077(15) 0.0048(15) -0.0189(17)
C22A 0.092(3) 0.0401(17) 0.0282(16) -0.0052(13) -0.0013(16) -0.0254(18)
C23 0.0229(12) 0.0167(11) 0.0385(15) -0.0004(10) 0.0010(11) -0.0019(9)
C23A 0.0261(13) 0.0213(12) 0.0341(14) -0.0019(10) 0.0053(11) -0.0027(10)
C24 0.0363(16) 0.0410(17) 0.0550(19) 0.0046(14) 0.0158(14) 0.0001(13)
C24A 0.0283(14) 0.0429(16) 0.0408(16) -0.0010(13) -0.0031(12) -0.0031(12)
C25 0.0275(13) 0.0230(13) 0.0408(15) -0.0064(11) -0.0047(11) -0.0046(10)
C26 0.0424(18) 0.0530(19) 0.0386(17) -0.0066(14) -0.0073(14) -0.0077(14)
C25A 0.046(3) 0.026(2) 0.041(3) 0.0045(18) 0.011(2) 0.0037(19)
C27 0.054(2) 0.049(2) 0.062(2) -0.0078(17) 0.0142(17) -0.0016(16)
C28 0.0405(17) 0.0203(13) 0.0574(19) 0.0020(12) 0.0003(14) -0.0014(12)
C29 0.0444(19) 0.0298(16) 0.083(3) 0.0096(16) -0.0080(18) -0.0068(13)
C30 0.079(3) 0.0318(17) 0.073(3) 0.0135(17) -0.037(2) -0.0141(18)
C31 0.115(4) 0.0381(19) 0.053(2) 0.0053(16) -0.008(2) -0.024(2)
C32 0.078(3) 0.0416(19) 0.054(2) -0.0025(16) 0.0056(19) -0.0131(17)
C33 0.0420(17) 0.0324(15) 0.0454(18) -0.0018(13) -0.0021(14) -0.0037(13)

loop_
_atom_type_symbol
_atom_type_description
_atom_type_scat_dispersion_real
_atom_type_scat_dispersion_imag
_atom_type_scat_source
C C 0.0033 0.0016 'International Tables Vol C Tables 4.2.6.8 and 6.1.1.4'
H H 0.0000 0.0000 'International Tables Vol C Tables 4.2.6.8 and 6.1.1.4'
N N 0.0061 0.0033 'International Tables Vol C Tables 4.2.6.8 and 6.1.1.4'
O O 0.0106 0.0060 'International Tables Vol C Tables 4.2.6.8 and 6.1.1.4'
Cl Cl 0.1484 0.1585 'International Tables Vol C Tables 4.2.6.8 and 6.1.1.4'
Ni Ni 0.3393 1.1124 'International Tables Vol C Tables 4.2.6.8 and 6.1.1.4'

loop_
_geom_angle_atom_site_label_1
_geom_angle_atom_site_label_2
_geom_angle_atom_site_label_3
_geom_angle
_geom_angle_site_symmetry_1
_geom_angle_site_symmetry_3
_geom_angle_publ_flag
O1 Ni1 C1 95.76(9) . . ?
O1 Ni1 O2 77.34(7) . . ?
C1 Ni1 O2 171.99(9) . . ?
O1 Ni1 Cl1 173.55(5) . . ?
C1 Ni1 Cl1 90.47(7) . . ?
O2 Ni1 Cl1 96.56(6) . . ?
O1 Ni1 Ni2 41.61(5) . . ?
C1 Ni1 Ni2 134.54(7) . . ?
O2 Ni1 Ni2 40.38(5) . . ?
Cl1 Ni1 Ni2 131.95(2) . . ?
O2 Ni2 C12 96.82(9) . . ?
O2 Ni2 O1 77.25(7) . . ?
C12 Ni2 O1 173.56(9) . . ?
O2 Ni2 Cl2 172.75(6) . . ?
C12 Ni2 Cl2 89.52(8) . . ?
O1 Ni2 Cl2 96.57(5) . . ?
O2 Ni2 Ni1 41.30(5) . . ?
C12 Ni2 Ni1 134.76(7) . . ?
O1 Ni2 Ni1 40.59(5) . . ?
Cl2 Ni2 Ni1 131.53(2) . . ?
C1A Ni3 O2A 95.51(9) . . ?
C1A Ni3 O1A 173.88(10) . . ?
O2A Ni3 O1A 78.37(7) . . ?
C1A Ni3 Cl3 89.76(8) . . ?
O2A Ni3 Cl3 173.44(6) . . ?
O1A Ni3 Cl3 96.35(6) . . ?
C1A Ni3 Ni4 134.81(8) . . ?
O2A Ni3 Ni4 40.81(5) . . ?
O1A Ni3 Ni4 39.27(5) . . ?
Cl3 Ni3 Ni4 133.08(2) . . ?
O1A Ni4 C12A 97.69(9) . . ?
O1A Ni4 O2A 78.67(7) . . ?
C12A Ni4 O2A 176.29(9) . . ?
O1A Ni4 Cl4 172.97(6) . . ?
C12A Ni4 Cl4 89.26(7) . . ?
O2A Ni4 Cl4 94.37(6) . . ?
O1A Ni4 Ni3 40.24(5) . . ?
C12A Ni4 Ni3 136.13(7) . . ?
O2A Ni4 Ni3 40.16(5) . . ?
Cl4 Ni4 Ni3 132.78(2) . . ?
C23 O1 Ni1 130.23(14) . . ?
C23 O1 Ni2 128.41(14) . . ?
Ni1 O1 Ni2 97.80(7) . . ?
C23A O1A Ni4 130.54(15) . . ?
C23A O1A Ni3 128.81(15) . . ?
Ni4 O1A Ni3 100.49(8) . . ?
C25 O2 Ni2 130.27(15) . . ?
C25 O2 Ni1 129.12(15) . . ?
Ni2 O2 Ni1 98.32(8) . . ?
C25A O2A C25B 45.4(4) . . ?
C25A O2A Ni3 128.1(2) . . ?
C25B O2A Ni3 128.8(4) . . ?
C25A O2A Ni4 121.0(2) . . ?
C25B O2A Ni4 128.3(4) . . ?
Ni3 O2A Ni4 99.03(8) . . ?
C1 N1 C2 110.3(2) . . ?
C1 N1 C4 129.51(19) . . ?
C2 N1 C4 120.0(2) . . ?
C1A N1A C2A 110.1(2) . . ?
C1A N1A C4A 129.3(2) . . ?
C2A N1A C4A 120.5(2) . . ?
C1 N2 C3 110.0(2) . . ?
C1 N2 C8 129.9(2) . . ?
C3 N2 C8 120.0(2) . . ?
C1A N2A C3A 110.4(2) . . ?
C1A N2A C8A 130.0(2) . . ?
C3A N2A C8A 119.7(2) . . ?
C12 N3 C13 110.4(2) . . ?
C12 N3 C15 129.5(2) . . ?
C13 N3 C15 120.1(2) . . ?
C12A N3A C13A 110.3(2) . . ?
C12A N3A C15A 129.64(19) . . ?
C13A N3A C15A 119.96(19) . . ?
C12 N4 C14 110.4(2) . . ?
C12 N4 C19 129.0(2) . . ?
C14 N4 C19 120.4(2) . . ?
C12A N4A C14A 110.5(2) . . ?
C12A N4A C19A 129.2(2) . . ?
C14A N4A C19A 120.1(2) . . ?
N2 C1 N1 104.96(19) . . ?
N2 C1 Ni1 125.28(18) . . ?
N1 C1 Ni1 129.76(17) . . ?
N2A C1A N1A 104.6(2) . . ?
N2A C1A Ni3 127.25(18) . . ?
N1A C1A Ni3 128.17(18) . . ?
C3 C2 N1 107.3(2) . . ?
C3 C2 H2 126.4 . . ?
N1 C2 H2 126.4 . . ?
C3A C2A N1A 107.6(2) . . ?
C3A C2A H2A 126.2 . . ?
N1A C2A H2A 126.2 . . ?
C2 C3 N2 107.5(2) . . ?
C2 C3 H3 126.3 . . ?
N2 C3 H3 126.3 . . ?
C2A C3A N2A 107.3(2) . . ?
C2A C3A H3A 126.3 . . ?
N2A C3A H3A 126.3 . . ?
N1 C4 C6 111.3(2) . . ?
N1 C4 C7 108.1(2) . . ?
C6 C4 C7 109.9(2) . . ?
N1 C4 C5 107.7(2) . . ?
C6 C4 C5 110.0(2) . . ?
C7 C4 C5 109.9(2) . . ?
N1A C4A C5A 112.7(2) . . ?
N1A C4A C6A 108.1(2) . . ?
C5A C4A C6A 109.7(3) . . ?
N1A C4A C7A 107.8(2) . . ?
C5A C4A C7A 108.5(3) . . ?
C6A C4A C7A 110.1(3) . . ?
C4 C5 H5A 109.5 . . ?
C4 C5 H5B 109.5 . . ?
H5A C5 H5B 109.5 . . ?
C4 C5 H5C 109.5 . . ?
H5A C5 H5C 109.5 . . ?
H5B C5 H5C 109.5 . . ?
C4A C5A H5A1 109.5 . . ?
C4A C5A H5A2 109.5 . . ?
H5A1 C5A H5A2 109.5 . . ?
C4A C5A H5A3 109.5 . . ?
H5A1 C5A H5A3 109.5 . . ?
H5A2 C5A H5A3 109.5 . . ?
C4 C6 H6A 109.5 . . ?
C4 C6 H6B 109.5 . . ?
H6A C6 H6B 109.5 . . ?
C4 C6 H6C 109.5 . . ?
H6A C6 H6C 109.5 . . ?
H6B C6 H6C 109.5 . . ?
C4A C6A H6A1 109.5 . . ?
C4A C6A H6A2 109.5 . . ?
H6A1 C6A H6A2 109.5 . . ?
C4A C6A H6A3 109.5 . . ?
H6A1 C6A H6A3 109.5 . . ?
H6A2 C6A H6A3 109.5 . . ?
C4 C7 H7A 109.5 . . ?
C4 C7 H7B 109.5 . . ?
H7A C7 H7B 109.5 . . ?
C4 C7 H7C 109.5 . . ?
H7A C7 H7C 109.5 . . ?
H7B C7 H7C 109.5 . . ?
C4A C7A H7A1 109.5 . . ?
C4A C7A H7A2 109.5 . . ?
H7A1 C7A H7A2 109.5 . . ?
C4A C7A H7A3 109.5 . . ?
H7A1 C7A H7A3 109.5 . . ?
H7A2 C7A H7A3 109.5 . . ?
N2 C8 C9 112.6(2) . . ?
N2 C8 C11 107.2(2) . . ?
C9 C8 C11 110.0(2) . . ?
N2 C8 C10 107.5(2) . . ?
C9 C8 C10 108.6(2) . . ?
C11 C8 C10 111.0(2) . . ?
N2A C8A C9A 111.7(2) . . ?
N2A C8A C11A 107.7(2) . . ?
C9A C8A C11A 110.8(3) . . ?
N2A C8A C10A 107.8(3) . . ?
C9A C8A C10A 108.2(2) . . ?
C11A C8A C10A 110.6(3) . . ?
C8 C9 H9A 109.5 . . ?
C8 C9 H9B 109.5 . . ?
H9A C9 H9B 109.5 . . ?
C8 C9 H9C 109.5 . . ?
H9A C9 H9C 109.5 . . ?
H9B C9 H9C 109.5 . . ?
C8A C9A H9A1 109.5 . . ?
C8A C9A H9A2 109.5 . . ?
H9A1 C9A H9A2 109.5 . . ?
C8A C9A H9A3 109.5 . . ?
H9A1 C9A H9A3 109.5 . . ?
H9A2 C9A H9A3 109.5 . . ?
C8 C10 H10A 109.5 . . ?
C8 C10 H10B 109.5 . . ?
H10A C10 H10B 109.5 . . ?
C8 C10 H10C 109.5 . . ?
H10A C10 H10C 109.5 . . ?
H10B C10 H10C 109.5 . . ?
C8A C10A H10D 109.5 . . ?
C8A C10A H10E 109.5 . . ?
H10D C10A H10E 109.5 . . ?
C8A C10A H10F 109.5 . . ?
H10D C10A H10F 109.5 . . ?
H10E C10A H10F 109.5 . . ?
C8 C11 H11A 109.5 . . ?
C8 C11 H11B 109.5 . . ?
H11A C11 H11B 109.5 . . ?
C8 C11 H11C 109.5 . . ?
H11A C11 H11C 109.5 . . ?
H11B C11 H11C 109.5 . . ?
C8A C11A H11D 109.5 . . ?
C8A C11A H11E 109.5 . . ?
H11D C11A H11E 109.5 . . ?
C8A C11A H11F 109.5 . . ?
H11D C11A H11F 109.5 . . ?
H11E C11A H11F 109.5 . . ?
N4 C12 N3 104.7(2) . . ?
N4 C12 Ni2 126.87(18) . . ?
N3 C12 Ni2 128.39(18) . . ?
N4A C12A N3A 104.64(19) . . ?
N4A C12A Ni4 128.11(17) . . ?
N3A C12A Ni4 127.03(17) . . ?
C14 C13 N3 107.1(2) . . ?
C14 C13 H13 126.4 . . ?
N3 C13 H13 126.4 . . ?
C14A C13A N3A 107.6(2) . . ?
C14A C13A H13A 126.2 . . ?
N3A C13A H13A 126.2 . . ?
C13 C14 N4 107.4(2) . . ?
C13 C14 H14 126.3 . . ?
N4 C14 H14 126.3 . . ?
C13A C14A N4A 107.0(2) . . ?
C13A C14A H14A 126.5 . . ?
N4A C14A H14A 126.5 . . ?
N3 C15 C16 111.9(2) . . ?
N3 C15 C17 107.5(2) . . ?
C16 C15 C17 109.4(2) . . ?
N3 C15 C18 107.8(2) . . ?
C16 C15 C18 108.9(2) . . ?
C17 C15 C18 111.3(2) . . ?
N3A C15A C18A 112.12(19) . . ?
N3A C15A C16A 108.3(2) . . ?
C18A C15A C16A 108.6(2) . . ?
N3A C15A C17A 107.2(2) . . ?
C18A C15A C17A 109.5(2) . . ?
C16A C15A C17A 111.1(2) . . ?
C15 C16 H16A 109.5 . . ?
C15 C16 H16B 109.5 . . ?
H16A C16 H16B 109.5 . . ?
C15 C16 H16C 109.5 . . ?
H16A C16 H16C 109.5 . . ?
H16B C16 H16C 109.5 . . ?
C15A C16A H16D 109.5 . . ?
C15A C16A H16E 109.5 . . ?
H16D C16A H16E 109.5 . . ?
C15A C16A H16F 109.5 . . ?
H16D C16A H16F 109.5 . . ?
H16E C16A H16F 109.5 . . ?
C15 C17 H17A 109.5 . . ?
C15 C17 H17B 109.5 . . ?
H17A C17 H17B 109.5 . . ?
C15 C17 H17C 109.5 . . ?
H17A C17 H17C 109.5 . . ?
H17B C17 H17C 109.5 . . ?
C15A C17A H17D 109.5 . . ?
C15A C17A H17E 109.5 . . ?
H17D C17A H17E 109.5 . . ?
C15A C17A H17F 109.5 . . ?
H17D C17A H17F 109.5 . . ?
H17E C17A H17F 109.5 . . ?
C15 C18 H18A 109.5 . . ?
C15 C18 H18B 109.5 . . ?
H18A C18 H18B 109.5 . . ?
C15 C18 H18C 109.5 . . ?
H18A C18 H18C 109.5 . . ?
H18B C18 H18C 109.5 . . ?
C15A C18A H18D 109.5 . . ?
C15A C18A H18E 109.5 . . ?
H18D C18A H18E 109.5 . . ?
C15A C18A H18F 109.5 . . ?
H18D C18A H18F 109.5 . . ?
H18E C18A H18F 109.5 . . ?
N4 C19 C20 112.0(2) . . ?
N4 C19 C22 108.7(2) . . ?
C20 C19 C22 108.8(2) . . ?
N4 C19 C21 106.8(2) . . ?
C20 C19 C21 108.9(2) . . ?
C22 C19 C21 111.7(3) . . ?
C22A C19A N4A 111.5(2) . . ?
C22A C19A C20A 111.1(3) . . ?
N4A C19A C20A 108.9(2) . . ?
C22A C19A C21A 109.7(3) . . ?
N4A C19A C21A 106.7(2) . . ?
C20A C19A C21A 108.9(3) . . ?
C19 C20 H20A 109.5 . . ?
C19 C20 H20B 109.5 . . ?
H20A C20 H20B 109.5 . . ?
C19 C20 H20C 109.5 . . ?
H20A C20 H20C 109.5 . . ?
H20B C20 H20C 109.5 . . ?
C19A C20A H20D 109.5 . . ?
C19A C20A H20E 109.5 . . ?
H20D C20A H20E 109.5 . . ?
C19A C20A H20F 109.5 . . ?
H20D C20A H20F 109.5 . . ?
H20E C20A H20F 109.5 . . ?
C19 C21 H21A 109.5 . . ?
C19 C21 H21B 109.5 . . ?
H21A C21 H21B 109.5 . . ?
C19 C21 H21C 109.5 . . ?
H21A C21 H21C 109.5 . . ?
H21B C21 H21C 109.5 . . ?
C19A C21A H21D 109.5 . . ?
C19A C21A H21E 109.5 . . ?
H21D C21A H21E 109.5 . . ?
C19A C21A H21F 109.5 . . ?
H21D C21A H21F 109.5 . . ?
H21E C21A H21F 109.5 . . ?
C19 C22 H22A 109.5 . . ?
C19 C22 H22B 109.5 . . ?
H22A C22 H22B 109.5 . . ?
C19 C22 H22C 109.5 . . ?
H22A C22 H22C 109.5 . . ?
H22B C22 H22C 109.5 . . ?
C19A C22A H22D 109.5 . . ?
C19A C22A H22E 109.5 . . ?
H22D C22A H22E 109.5 . . ?
C19A C22A H22F 109.5 . . ?
H22D C22A H22F 109.5 . . ?
H22E C22A H22F 109.5 . . ?
O1 C23 C24 111.1(2) . . ?
O1 C23 H23A 109.4 . . ?
C24 C23 H23A 109.4 . . ?
O1 C23 H23B 109.4 . . ?
C24 C23 H23B 109.4 . . ?
H23A C23 H23B 108.0 . . ?
O1A C23A C24A 111.0(2) . . ?
O1A C23A H23C 109.4 . . ?
C24A C23A H23C 109.4 . . ?
O1A C23A H23D 109.4 . . ?
C24A C23A H23D 109.4 . . ?
H23C C23A H23D 108.0 . . ?
C23 C24 H24A 109.5 . . ?
C23 C24 H24B 109.5 . . ?
H24A C24 H24B 109.5 . . ?
C23 C24 H24C 109.5 . . ?
H24A C24 H24C 109.5 . . ?
H24B C24 H24C 109.5 . . ?
C23A C24A H24D 109.5 . . ?
C23A C24A H24E 109.5 . . ?
H24D C24A H24E 109.5 . . ?
C23A C24A H24F 109.5 . . ?
H24D C24A H24F 109.5 . . ?
H24E C24A H24F 109.5 . . ?
O2 C25 C26 111.0(2) . . ?
O2 C25 H25A 109.4 . . ?
C26 C25 H25A 109.4 . . ?
O2 C25 H25B 109.4 . . ?
C26 C25 H25B 109.4 . . ?
H25A C25 H25B 108.0 . . ?
C25 C26 H26A 109.5 . . ?
C25 C26 H26B 109.5 . . ?
H26A C26 H26B 109.5 . . ?
C25 C26 H26C 109.5 . . ?
H26A C26 H26C 109.5 . . ?
H26B C26 H26C 109.5 . . ?
O2A C25A C26A 114.1(4) . . ?
O2A C25A H25C 108.7 . . ?
C26A C25A H25C 108.7 . . ?
O2A C25A H25D 108.7 . . ?
C26A C25A H25D 108.7 . . ?
H25C C25A H25D 107.6 . . ?
C25A C26A H26D 109.5 . . ?
C25A C26A H26E 109.5 . . ?
H26D C26A H26E 109.5 . . ?
C25A C26A H26F 109.5 . . ?
H26D C26A H26F 109.5 . . ?
H26E C26A H26F 109.5 . . ?
O2A C25B C26B 117.8(9) . . ?
O2A C25B H25E 107.8 . . ?
C26B C25B H25E 107.8 . . ?
O2A C25B H25F 107.8 . . ?
C26B C25B H25F 107.8 . . ?
H25E C25B H25F 107.2 . . ?
C25B C26B H26G 109.5 . . ?
C25B C26B H26H 109.5 . . ?
H26G C26B H26H 109.5 . . ?
C25B C26B H26I 109.5 . . ?
H26G C26B H26I 109.5 . . ?
H26H C26B H26I 109.5 . . ?
C28 C27 H27A 109.5 . . ?
C28 C27 H27B 109.5 . . ?
H27A C27 H27B 109.5 . . ?
C28 C27 H27C 109.5 . . ?
H27A C27 H27C 109.5 . . ?
H27B C27 H27C 109.5 . . ?
C33 C28 C29 117.0(3) . . ?
C33 C28 C27 121.8(3) . . ?
C29 C28 C27 121.2(3) . . ?
C30 C29 C28 119.6(3) . . ?
C30 C29 H29 120.2 . . ?
C28 C29 H29 120.2 . . ?
C31 C30 C29 121.6(3) . . ?
C31 C30 H30 119.2 . . ?
C29 C30 H30 119.2 . . ?
C30 C31 C32 119.2(4) . . ?
C30 C31 H31 120.4 . . ?
C32 C31 H31 120.4 . . ?
C31 C32 C33 120.9(4) . . ?
C31 C32 H32 119.5 . . ?
C33 C32 H32 119.5 . . ?
C28 C33 C32 121.8(3) . . ?
C28 C33 H33 119.1 . . ?
C32 C33 H33 119.1 . . ?
C36 C35 C40 120.5(6) . . ?
C36 C35 C34 113.7(6) . . ?
C40 C35 C34 125.9(6) . . ?
C35 C36 C37 115.2(5) . . ?
C35 C36 H36 122.4 . . ?
C37 C36 H36 122.4 . . ?
C38 C37 C36 123.4(6) . . ?
C38 C37 H37 118.3 . . ?
C36 C37 H37 118.3 . . ?
C37 C38 C39 120.4(8) . . ?
C37 C38 H38 119.8 . . ?
C39 C38 H38 119.8 . . ?
C38 C39 C40 120.3(7) . . ?
C38 C39 H39 119.9 . . ?
C40 C39 H39 119.9 . . ?
C39 C40 C35 120.2(6) . . ?
C39 C40 H40 119.9 . . ?
C35 C40 H40 119.9 . . ?
C35A C34A H34D 109.5 . . ?
C35A C34A H34E 109.5 . . ?
H34D C34A H34E 109.5 . . ?
C35A C34A H34F 109.5 . . ?
H34D C34A H34F 109.5 . . ?
H34E C34A H34F 109.5 . . ?
C40A C35A C36A 115.5(7) . . ?
C40A C35A C34A 118.9(8) . . ?
C36A C35A C34A 125.5(8) . . ?
C35A C36A C37A 116.0(7) . . ?
C35A C36A H36A 122.0 . . ?
C37A C36A H36A 122.0 . . ?
C38A C37A C36A 125.1(11) . . ?
C38A C37A H37A 117.5 . . ?
C36A C37A H37A 117.5 . . ?
C39A C38A C37A 116.4(12) . . ?
C39A C38A H38A 121.8 . . ?
C37A C38A H38A 121.8 . . ?
C38A C39A C40A 126.6(10) . . ?
C38A C39A H39A 116.7 . . ?
C40A C39A H39A 116.7 . . ?
C35A C40A C39A 120.4(7) . . ?
C35A C40A H40A 119.8 . . ?
C39A C40A H40A 119.8 . . ?

loop_
_geom_bond_atom_site_label_1
_geom_bond_atom_site_label_2
_geom_bond_distance
_geom_bond_site_symmetry_2
_geom_bond_publ_flag
Ni1 O1 1.8762(16) . ?
Ni1 C1 1.883(2) . ?
Ni1 O2 1.9055(16) . ?
Ni1 Cl1 2.1976(7) . ?
Ni1 Ni2 2.8569(4) . ?
Ni2 O2 1.8706(17) . ?
Ni2 C12 1.881(2) . ?
Ni2 O1 1.9148(16) . ?
Ni2 Cl2 2.1854(7) . ?
Ni3 C1A 1.876(2) . ?
Ni3 O2A 1.8884(18) . ?
Ni3 O1A 1.8998(16) . ?
Ni3 Cl3 2.1929(8) . ?
Ni3 Ni4 2.8919(4) . ?
Ni4 O1A 1.8617(17) . ?
Ni4 C12A 1.892(2) . ?
Ni4 O2A 1.9139(16) . ?
Ni4 Cl4 2.1952(7) . ?
O1 C23 1.417(3) . ?
O1A C23A 1.410(3) . ?
O2 C25 1.418(3) . ?
O2A C25A 1.381(5) . ?
O2A C25B 1.431(10) . ?
N1 C1 1.364(3) . ?
N1 C2 1.387(3) . ?
N1 C4 1.499(3) . ?
N1A C1A 1.366(3) . ?
N1A C2A 1.391(3) . ?
N1A C4A 1.495(3) . ?
N2 C1 1.364(3) . ?
N2 C3 1.390(3) . ?
N2 C8 1.491(3) . ?
N2A C1A 1.365(3) . ?
N2A C3A 1.391(3) . ?
N2A C8A 1.505(3) . ?
N3 C12 1.367(3) . ?
N3 C13 1.388(3) . ?
N3 C15 1.495(3) . ?
N3A C12A 1.367(3) . ?
N3A C13A 1.387(3) . ?
N3A C15A 1.501(3) . ?
N4 C12 1.364(3) . ?
N4 C14 1.387(3) . ?
N4 C19 1.508(3) . ?
N4A C12A 1.360(3) . ?
N4A C14A 1.395(3) . ?
N4A C19A 1.502(3) . ?
C2 C3 1.335(4) . ?
C2 H2 0.9500 . ?
C2A C3A 1.326(4) . ?
C2A H2A 0.9500 . ?
C3 H3 0.9500 . ?
C3A H3A 0.9500 . ?
C4 C6 1.519(3) . ?
C4 C7 1.527(4) . ?
C4 C5 1.531(3) . ?
C4A C5A 1.517(4) . ?
C4A C6A 1.522(4) . ?
C4A C7A 1.528(4) . ?
C5 H5A 0.9800 . ?
C5 H5B 0.9800 . ?
C5 H5C 0.9800 . ?
C5A H5A1 0.9800 . ?
C5A H5A2 0.9800 . ?
C5A H5A3 0.9800 . ?
C6 H6A 0.9800 . ?
C6 H6B 0.9800 . ?
C6 H6C 0.9800 . ?
C6A H6A1 0.9800 . ?
C6A H6A2 0.9800 . ?
C6A H6A3 0.9800 . ?
C7 H7A 0.9800 . ?
C7 H7B 0.9800 . ?
C7 H7C 0.9800 . ?
C7A H7A1 0.9800 . ?
C7A H7A2 0.9800 . ?
C7A H7A3 0.9800 . ?
C8 C9 1.520(4) . ?
C8 C11 1.523(4) . ?
C8 C10 1.534(4) . ?
C8A C9A 1.517(4) . ?
C8A C11A 1.519(4) . ?
C8A C10A 1.535(4) . ?
C9 H9A 0.9800 . ?
C9 H9B 0.9800 . ?
C9 H9C 0.9800 . ?
C9A H9A1 0.9800 . ?
C9A H9A2 0.9800 . ?
C9A H9A3 0.9800 . ?
C10 H10A 0.9800 . ?
C10 H10B 0.9800 . ?
C10 H10C 0.9800 . ?
C10A H10D 0.9800 . ?
C10A H10E 0.9800 . ?
C10A H10F 0.9800 . ?
C11 H11A 0.9800 . ?
C11 H11B 0.9800 . ?
C11 H11C 0.9800 . ?
C11A H11D 0.9800 . ?
C11A H11E 0.9800 . ?
C11A H11F 0.9800 . ?
C13 C14 1.339(4) . ?
C13 H13 0.9500 . ?
C13A C14A 1.332(4) . ?
C13A H13A 0.9500 . ?
C14 H14 0.9500 . ?
C14A H14A 0.9500 . ?
C15 C16 1.521(3) . ?
C15 C17 1.529(4) . ?
C15 C18 1.530(4) . ?
C15A C18A 1.521(3) . ?
C15A C16A 1.525(4) . ?
C15A C17A 1.528(4) . ?
C16 H16A 0.9800 . ?
C16 H16B 0.9800 . ?
C16 H16C 0.9800 . ?
C16A H16D 0.9800 . ?
C16A H16E 0.9800 . ?
C16A H16F 0.9800 . ?
C17 H17A 0.9800 . ?
C17 H17B 0.9800 . ?
C17 H17C 0.9800 . ?
C17A H17D 0.9800 . ?
C17A H17E 0.9800 . ?
C17A H17F 0.9800 . ?
C18 H18A 0.9800 . ?
C18 H18B 0.9800 . ?
C18 H18C 0.9800 . ?
C18A H18D 0.9800 . ?
C18A H18E 0.9800 . ?
C18A H18F 0.9800 . ?
C19 C20 1.518(4) . ?
C19 C22 1.521(4) . ?
C19 C21 1.527(4) . ?
C19A C22A 1.498(4) . ?
C19A C20A 1.510(4) . ?
C19A C21A 1.547(4) . ?
C20 H20A 0.9800 . ?
C20 H20B 0.9800 . ?
C20 H20C 0.9800 . ?
C20A H20D 0.9800 . ?
C20A H20E 0.9800 . ?
C20A H20F 0.9800 . ?
C21 H21A 0.9800 . ?
C21 H21B 0.9800 . ?
C21 H21C 0.9800 . ?
C21A H21D 0.9800 . ?
C21A H21E 0.9800 . ?
C21A H21F 0.9800 . ?
C22 H22A 0.9800 . ?
C22 H22B 0.9800 . ?
C22 H22C 0.9800 . ?
C22A H22D 0.9800 . ?
C22A H22E 0.9800 . ?
C22A H22F 0.9800 . ?
C23 C24 1.499(4) . ?
C23 H23A 0.9900 . ?
C23 H23B 0.9900 . ?
C23A C24A 1.510(4) . ?
C23A H23C 0.9900 . ?
C23A H23D 0.9900 . ?
C24 H24A 0.9800 . ?
C24 H24B 0.9800 . ?
C24 H24C 0.9800 . ?
C24A H24D 0.9800 . ?
C24A H24E 0.9800 . ?
C24A H24F 0.9800 . ?
C25 C26 1.510(4) . ?
C25 H25A 0.9900 . ?
C25 H25B 0.9900 . ?
C26 H26A 0.9800 . ?
C26 H26B 0.9800 . ?
C26 H26C 0.9800 . ?
C25A C26A 1.519(8) . ?
C25A H25C 0.9900 . ?
C25A H25D 0.9900 . ?
C26A H26D 0.9800 . ?
C26A H26E 0.9800 . ?
C26A H26F 0.9800 . ?
C25B C26B 1.484(18) . ?
C25B H25E 0.9900 . ?
C25B H25F 0.9900 . ?
C26B H26G 0.9800 . ?
C26B H26H 0.9800 . ?
C26B H26I 0.9800 . ?
C27 C28 1.479(4) . ?
C27 H27A 0.9800 . ?
C27 H27B 0.9800 . ?
C27 H27C 0.9800 . ?
C28 C33 1.382(4) . ?
C28 C29 1.409(4) . ?
C29 C30 1.402(5) . ?
C29 H29 0.9500 . ?
C30 C31 1.356(6) . ?
C30 H30 0.9500 . ?
C31 C32 1.357(5) . ?
C31 H31 0.9500 . ?
C32 C33 1.383(4) . ?
C32 H32 0.9500 . ?
C33 H33 0.9500 . ?
C34 C35 1.480(8) . ?
C34 H34A 0.9800 . ?
C34 H34B 0.9800 . ?
C34 H34C 0.9800 . ?
C35 C36 1.395(7) . ?
C35 C40 1.412(8) . ?
C36 C37 1.445(7) . ?
C36 H36 0.9500 . ?
C37 C38 1.340(8) . ?
C37 H37 0.9500 . ?
C38 C39 1.350(9) . ?
C38 H38 0.9500 . ?
C39 C40 1.390(9) . ?
C39 H39 0.9500 . ?
C40 H40 0.9500 . ?
C34A C35A 1.480(11) . ?
C34A H34D 0.9800 . ?
C34A H34E 0.9800 . ?
C34A H34F 0.9800 . ?
C35A C40A 1.376(9) . ?
C35A C36A 1.433(9) . ?
C36A C37A 1.447(10) . ?
C36A H36A 0.9500 . ?
C37A C38A 1.298(12) . ?
C37A H37A 0.9500 . ?
C38A C39A 1.262(11) . ?
C38A H38A 0.9500 . ?
C39A C40A 1.379(10) . ?
C39A H39A 0.9500 . ?
C40A H40A 0.9500 . ?

loop_
_geom_torsion_atom_site_label_1
_geom_torsion_atom_site_label_2
_geom_torsion_atom_site_label_3
_geom_torsion_atom_site_label_4
_geom_torsion
_geom_torsion_site_symmetry_1
_geom_torsion_site_symmetry_2
_geom_torsion_site_symmetry_3
_geom_torsion_site_symmetry_4
_geom_torsion_publ_flag
O1 Ni1 Ni2 O2 -144.55(12) . . . . ?
C1 Ni1 Ni2 O2 -170.88(14) . . . . ?
Cl1 Ni1 Ni2 O2 34.96(9) . . . . ?
O1 Ni1 Ni2 C12 -173.44(14) . . . . ?
C1 Ni1 Ni2 C12 160.22(15) . . . . ?
O2 Ni1 Ni2 C12 -28.90(14) . . . . ?
Cl1 Ni1 Ni2 C12 6.06(11) . . . . ?
C1 Ni1 Ni2 O1 -26.34(13) . . . . ?
O2 Ni1 Ni2 O1 144.55(12) . . . . ?
Cl1 Ni1 Ni2 O1 179.51(9) . . . . ?
O1 Ni1 Ni2 Cl2 36.98(9) . . . . ?
C1 Ni1 Ni2 Cl2 10.64(11) . . . . ?
O2 Ni1 Ni2 Cl2 -178.48(9) . . . . ?
Cl1 Ni1 Ni2 Cl2 -143.52(4) . . . . ?
C1A Ni3 Ni4 O1A -177.70(15) . . . . ?
O2A Ni3 Ni4 O1A -158.26(13) . . . . ?
Cl3 Ni3 Ni4 O1A 25.23(10) . . . . ?
C1A Ni3 Ni4 C12A 160.80(15) . . . . ?
O2A Ni3 Ni4 C12A -179.76(13) . . . . ?
O1A Ni3 Ni4 C12A -21.50(14) . . . . ?
Cl3 Ni3 Ni4 C12A 3.73(11) . . . . ?
C1A Ni3 Ni4 O2A -19.44(14) . . . . ?
O1A Ni3 Ni4 O2A 158.26(13) . . . . ?
Cl3 Ni3 Ni4 O2A -176.51(9) . . . . ?
C1A Ni3 Ni4 Cl4 1.22(12) . . . . ?
O2A Ni3 Ni4 Cl4 20.66(9) . . . . ?
O1A Ni3 Ni4 Cl4 178.92(10) . . . . ?
Cl3 Ni3 Ni4 Cl4 -155.85(4) . . . . ?
C1 Ni1 O1 C23 1.9(2) . . . . ?
O2 Ni1 O1 C23 177.7(2) . . . . ?
Cl1 Ni1 O1 C23 -162.9(4) . . . . ?
Ni2 Ni1 O1 C23 -159.6(2) . . . . ?
C1 Ni1 O1 Ni2 161.47(9) . . . . ?
O2 Ni1 O1 Ni2 -22.65(8) . . . . ?
Cl1 Ni1 O1 Ni2 -3.3(6) . . . . ?
O2 Ni2 O1 C23 -176.7(2) . . . . ?
C12 Ni2 O1 C23 -153.6(8) . . . . ?
Cl2 Ni2 O1 C23 7.10(19) . . . . ?
Ni1 Ni2 O1 C23 160.1(2) . . . . ?
O2 Ni2 O1 Ni1 23.11(8) . . . . ?
C12 Ni2 O1 Ni1 46.3(9) . . . . ?
Cl2 Ni2 O1 Ni1 -153.05(6) . . . . ?
C12A Ni4 O1A C23A -10.5(2) . . . . ?
O2A Ni4 O1A C23A 170.2(2) . . . . ?
Cl4 Ni4 O1A C23A 178(21) . . . . ?
Ni3 Ni4 O1A C23A -175.7(3) . . . . ?
C12A Ni4 O1A Ni3 165.15(10) . . . . ?
O2A Ni4 O1A Ni3 -14.10(8) . . . . ?
Cl4 Ni4 O1A Ni3 -6.5(6) . . . . ?
C1A Ni3 O1A C23A -168.7(9) . . . . ?
O2A Ni3 O1A C23A -169.9(2) . . . . ?
Cl3 Ni3 O1A C23A 14.0(2) . . . . ?
Ni4 Ni3 O1A C23A 175.8(3) . . . . ?
C1A Ni3 O1A Ni4 15.5(10) . . . . ?
O2A Ni3 O1A Ni4 14.31(9) . . . . ?
Cl3 Ni3 O1A Ni4 -161.75(7) . . . . ?
C12 Ni2 O2 C25 -3.8(2) . . . . ?
O1 Ni2 O2 C25 173.6(2) . . . . ?
Cl2 Ni2 O2 C25 -154.6(4) . . . . ?
Ni1 Ni2 O2 C25 -163.6(3) . . . . ?
C12 Ni2 O2 Ni1 159.78(10) . . . . ?
O1 Ni2 O2 Ni1 -22.76(8) . . . . ?
Cl2 Ni2 O2 Ni1 9.1(6) . . . . ?
O1 Ni1 O2 C25 -172.8(2) . . . . ?
C1 Ni1 O2 C25 -141.9(6) . . . . ?
Cl1 Ni1 O2 C25 9.3(2) . . . . ?
Ni2 Ni1 O2 C25 163.9(3) . . . . ?
O1 Ni1 O2 Ni2 23.25(8) . . . . ?
C1 Ni1 O2 Ni2 54.2(7) . . . . ?
Cl1 Ni1 O2 Ni2 -154.60(7) . . . . ?
C1A Ni3 O2A C25A -51.7(3) . . . . ?
O1A Ni3 O2A C25A 128.2(3) . . . . ?
Cl3 Ni3 O2A C25A 164.9(5) . . . . ?
Ni4 Ni3 O2A C25A 142.0(3) . . . . ?
C1A Ni3 O2A C25B 7.3(6) . . . . ?
O1A Ni3 O2A C25B -172.8(6) . . . . ?
Cl3 Ni3 O2A C25B -136.0(7) . . . . ?
Ni4 Ni3 O2A C25B -158.9(6) . . . . ?
C1A Ni3 O2A Ni4 166.28(10) . . . . ?
O1A Ni3 O2A Ni4 -13.85(8) . . . . ?
Cl3 Ni3 O2A Ni4 22.9(6) . . . . ?
O1A Ni4 O2A C25A -131.5(3) . . . . ?
C12A Ni4 O2A C25A -143.1(14) . . . . ?
Cl4 Ni4 O2A C25A 49.5(3) . . . . ?
Ni3 Ni4 O2A C25A -145.6(3) . . . . ?
O1A Ni4 O2A C25B 173.2(6) . . . . ?
C12A Ni4 O2A C25B 161.6(15) . . . . ?
Cl4 Ni4 O2A C25B -5.9(6) . . . . ?
Ni3 Ni4 O2A C25B 159.1(6) . . . . ?
O1A Ni4 O2A Ni3 14.12(8) . . . . ?
C12A Ni4 O2A Ni3 2.5(15) . . . . ?
Cl4 Ni4 O2A Ni3 -164.95(6) . . . . ?
C3 N2 C1 N1 -0.7(3) . . . . ?
C8 N2 C1 N1 -178.9(2) . . . . ?
C3 N2 C1 Ni1 179.63(18) . . . . ?
C8 N2 C1 Ni1 1.4(4) . . . . ?
C2 N1 C1 N2 0.2(3) . . . . ?
C4 N1 C1 N2 -174.7(2) . . . . ?
C2 N1 C1 Ni1 179.78(19) . . . . ?
C4 N1 C1 Ni1 4.9(4) . . . . ?
O1 Ni1 C1 N2 92.6(2) . . . . ?
O2 Ni1 C1 N2 62.3(7) . . . . ?
Cl1 Ni1 C1 N2 -89.1(2) . . . . ?
Ni2 Ni1 C1 N2 109.8(2) . . . . ?
O1 Ni1 C1 N1 -87.0(2) . . . . ?
O2 Ni1 C1 N1 -117.2(6) . . . . ?
Cl1 Ni1 C1 N1 91.3(2) . . . . ?
Ni2 Ni1 C1 N1 -69.8(2) . . . . ?
C3A N2A C1A N1A -0.7(3) . . . . ?
C8A N2A C1A N1A 180.0(3) . . . . ?
C3A N2A C1A Ni3 178.7(2) . . . . ?
C8A N2A C1A Ni3 -0.6(4) . . . . ?
C2A N1A C1A N2A 0.6(3) . . . . ?
C4A N1A C1A N2A -178.9(2) . . . . ?
C2A N1A C1A Ni3 -178.7(2) . . . . ?
C4A N1A C1A Ni3 1.8(4) . . . . ?
O2A Ni3 C1A N2A -82.3(2) . . . . ?
O1A Ni3 C1A N2A -83.5(10) . . . . ?
Cl3 Ni3 C1A N2A 93.8(2) . . . . ?
Ni4 Ni3 C1A N2A -69.7(3) . . . . ?
O2A Ni3 C1A N1A 96.9(2) . . . . ?
O1A Ni3 C1A N1A 95.7(9) . . . . ?
Cl3 Ni3 C1A N1A -87.0(2) . . . . ?
Ni4 Ni3 C1A N1A 109.5(2) . . . . ?
C1 N1 C2 C3 0.5(3) . . . . ?
C4 N1 C2 C3 175.9(2) . . . . ?
C1A N1A C2A C3A -0.4(3) . . . . ?
C4A N1A C2A C3A 179.2(2) . . . . ?
N1 C2 C3 N2 -0.9(3) . . . . ?
C1 N2 C3 C2 1.1(3) . . . . ?
C8 N2 C3 C2 179.4(2) . . . . ?
N1A C2A C3A N2A 0.0(3) . . . . ?
C1A N2A C3A C2A 0.5(3) . . . . ?
C8A N2A C3A C2A 179.9(3) . . . . ?
C1 N1 C4 C6 -11.1(3) . . . . ?
C2 N1 C4 C6 174.4(2) . . . . ?
C1 N1 C4 C7 -131.8(3) . . . . ?
C2 N1 C4 C7 53.7(3) . . . . ?
C1 N1 C4 C5 109.5(3) . . . . ?
C2 N1 C4 C5 -65.0(3) . . . . ?
C1A N1A C4A C5A -4.3(4) . . . . ?
C2A N1A C4A C5A 176.2(3) . . . . ?
C1A N1A C4A C6A -125.7(3) . . . . ?
C2A N1A C4A C6A 54.8(3) . . . . ?
C1A N1A C4A C7A 115.4(3) . . . . ?
C2A N1A C4A C7A -64.1(3) . . . . ?
C1 N2 C8 C9 -9.0(4) . . . . ?
C3 N2 C8 C9 172.9(2) . . . . ?
C1 N2 C8 C11 112.0(3) . . . . ?
C3 N2 C8 C11 -66.0(3) . . . . ?
C1 N2 C8 C10 -128.6(3) . . . . ?
C3 N2 C8 C10 53.4(3) . . . . ?
C1A N2A C8A C9A 0.0(4) . . . . ?
C3A N2A C8A C9A -179.2(3) . . . . ?
C1A N2A C8A C11A -121.9(3) . . . . ?
C3A N2A C8A C11A 58.9(3) . . . . ?
C1A N2A C8A C10A 118.8(3) . . . . ?
C3A N2A C8A C10A -60.5(3) . . . . ?
C14 N4 C12 N3 -0.7(3) . . . . ?
C19 N4 C12 N3 -174.7(2) . . . . ?
C14 N4 C12 Ni2 178.79(18) . . . . ?
C19 N4 C12 Ni2 4.7(4) . . . . ?
C13 N3 C12 N4 0.5(3) . . . . ?
C15 N3 C12 N4 178.9(2) . . . . ?
C13 N3 C12 Ni2 -178.95(19) . . . . ?
C15 N3 C12 Ni2 -0.5(4) . . . . ?
O2 Ni2 C12 N4 92.9(2) . . . . ?
O1 Ni2 C12 N4 70.1(9) . . . . ?
Cl2 Ni2 C12 N4 -90.7(2) . . . . ?
Ni1 Ni2 C12 N4 111.6(2) . . . . ?
O2 Ni2 C12 N3 -87.8(2) . . . . ?
O1 Ni2 C12 N3 -110.5(8) . . . . ?
Cl2 Ni2 C12 N3 88.6(2) . . . . ?
Ni1 Ni2 C12 N3 -69.1(3) . . . . ?
C14A N4A C12A N3A -0.1(3) . . . . ?
C19A N4A C12A N3A -174.6(2) . . . . ?
C14A N4A C12A Ni4 -174.82(18) . . . . ?
C19A N4A C12A Ni4 10.6(4) . . . . ?
C13A N3A C12A N4A -0.4(3) . . . . ?
C15A N3A C12A N4A 176.6(2) . . . . ?
C13A N3A C12A Ni4 174.46(18) . . . . ?
C15A N3A C12A Ni4 -8.6(4) . . . . ?
O1A Ni4 C12A N4A -87.1(2) . . . . ?
O2A Ni4 C12A N4A -75.7(15) . . . . ?
Cl4 Ni4 C12A N4A 91.8(2) . . . . ?
Ni3 Ni4 C12A N4A -73.3(2) . . . . ?
O1A Ni4 C12A N3A 99.2(2) . . . . ?
O2A Ni4 C12A N3A 110.7(14) . . . . ?
Cl4 Ni4 C12A N3A -81.8(2) . . . . ?
Ni3 Ni4 C12A N3A 113.03(19) . . . . ?
C12 N3 C13 C14 -0.1(3) . . . . ?
C15 N3 C13 C14 -178.7(2) . . . . ?
C12A N3A C13A C14A 0.7(3) . . . . ?
C15A N3A C13A C14A -176.6(2) . . . . ?
N3 C13 C14 N4 -0.3(3) . . . . ?
C12 N4 C14 C13 0.6(3) . . . . ?
C19 N4 C14 C13 175.3(2) . . . . ?
N3A C13A C14A N4A -0.7(3) . . . . ?
C12A N4A C14A C13A 0.5(3) . . . . ?
C19A N4A C14A C13A 175.6(2) . . . . ?
C12 N3 C15 C16 5.0(4) . . . . ?
C13 N3 C15 C16 -176.7(2) . . . . ?
C12 N3 C15 C17 -115.1(3) . . . . ?
C13 N3 C15 C17 63.2(3) . . . . ?
C12 N3 C15 C18 124.8(3) . . . . ?
C13 N3 C15 C18 -56.9(3) . . . . ?
C12A N3A C15A C18A 2.0(3) . . . . ?
C13A N3A C15A C18A 178.7(2) . . . . ?
C12A N3A C15A C16A 121.9(3) . . . . ?
C13A N3A C15A C16A -61.5(3) . . . . ?
C12A N3A C15A C17A -118.2(3) . . . . ?
C13A N3A C15A C17A 58.5(3) . . . . ?
C12 N4 C19 C20 -15.1(4) . . . . ?
C14 N4 C19 C20 171.4(2) . . . . ?
C12 N4 C19 C22 -135.3(3) . . . . ?
C14 N4 C19 C22 51.2(3) . . . . ?
C12 N4 C19 C21 104.1(3) . . . . ?
C14 N4 C19 C21 -69.5(3) . . . . ?
C12A N4A C19A C22A -15.8(4) . . . . ?
C14A N4A C19A C22A 170.1(3) . . . . ?
C12A N4A C19A C20A -138.7(3) . . . . ?
C14A N4A C19A C20A 47.2(3) . . . . ?
C12A N4A C19A C21A 104.0(3) . . . . ?
C14A N4A C19A C21A -70.1(3) . . . . ?
Ni1 O1 C23 C24 -125.6(2) . . . . ?
Ni2 O1 C23 C24 80.6(3) . . . . ?
Ni4 O1A C23A C24A -112.3(2) . . . . ?
Ni3 O1A C23A C24A 73.2(3) . . . . ?
Ni2 O2 C25 C26 -123.3(2) . . . . ?
Ni1 O2 C25 C26 77.7(3) . . . . ?
C25B O2A C25A C26A -18.1(6) . . . . ?
Ni3 O2A C25A C26A 92.0(4) . . . . ?
Ni4 O2A C25A C26A -133.1(3) . . . . ?
C25A O2A C25B C26B 18.4(7) . . . . ?
Ni3 O2A C25B C26B -90.2(10) . . . . ?
Ni4 O2A C25B C26B 116.7(8) . . . . ?
C33 C28 C29 C30 0.2(4) . . . . ?
C27 C28 C29 C30 -179.2(3) . . . . ?
C28 C29 C30 C31 -0.1(5) . . . . ?
C29 C30 C31 C32 -0.4(5) . . . . ?
C30 C31 C32 C33 0.7(5) . . . . ?
C29 C28 C33 C32 0.1(4) . . . . ?
C27 C28 C33 C32 179.5(3) . . . . ?
C31 C32 C33 C28 -0.6(5) . . . . ?
C40 C35 C36 C37 -0.4(7) . . . . ?
C34 C35 C36 C37 179.8(5) . . . . ?
C35 C36 C37 C38 0.3(8) . . . . ?
C36 C37 C38 C39 -0.1(11) . . . . ?
C37 C38 C39 C40 0.0(11) . . . . ?
C38 C39 C40 C35 -0.1(10) . . . . ?
C36 C35 C40 C39 0.4(9) . . . . ?
C34 C35 C40 C39 -180.0(6) . . . . ?
C40A C35A C36A C37A 0.5(10) . . . . ?
C34A C35A C36A C37A -176.6(9) . . . . ?
C35A C36A C37A C38A -3.0(14) . . . . ?
C36A C37A C38A C39A 3.6(17) . . . . ?
C37A C38A C39A C40A -1.9(17) . . . . ?
C36A C35A C40A C39A 1.0(11) . . . . ?
C34A C35A C40A C39A 178.3(9) . . . . ?
C38A C39A C40A C35A -0.4(14) . . . . ?
